data_2226948
loop_
_publ_author_name
'Hao, Xiaowei'
'Wu, Di'

_publ_section_title
;
 5,8-Dibromo-14,17-difluoro-2,11-dithia[3.3]paracyclophane
;
_journal_coeditor_code IS2571
_journal_issue 8
_journal_name_full 'Acta Crystallographica Section E'
_journal_page_first o2119
_journal_paper_doi 10.1107/S1600536810028904
_journal_volume 66
_journal_year 2010
_chemical_formula_iupac 'C16 H12 Br2 F2 S2'
_chemical_formula_moiety 'C16 H12 Br2 F2 S2'
_chemical_formula_sum 'C16 H12 Br2 F2 S2'
_chemical_formula_weight 466.20
_chemical_name_common
;
5,8-Dibromo-14,17-difluoro-2,11-dithia[3.3]paracyclophane
;
_chemical_name_systematic
;
1^2^,1^5^-dibromo-5^2^,5^5^-difluoro-2,7-dithia-1,5(1,4)-dibenzenaoctaphane
;
_space_group_IT_number 2
_symmetry_cell_setting triclinic
_symmetry_space_group_name_Hall '-P 1'
_symmetry_space_group_name_H-M 'P -1'
_atom_sites_solution_hydrogens geom
_atom_sites_solution_primary direct
_atom_sites_solution_secondary difmap
_audit_creation_method SHELXL-97
_cell_angle_alpha 72.3010(10)
_cell_angle_beta 75.7640(10)
_cell_angle_gamma 76.5350(10)
_cell_formula_units_Z 2
_cell_length_a 6.9744(5)
_cell_length_b 9.6798(7)
_cell_length_c 12.9376(9)
_cell_measurement_reflns_used 2764
_cell_measurement_temperature 298(2)
_cell_measurement_theta_max 28.15
_cell_measurement_theta_min 2.43
_cell_volume 794.63(10)
_computing_cell_refinement 'SAINT (Bruker, 1999)'
_computing_data_collection 'SMART (Bruker, 1997)'
_computing_data_reduction 'SAINT (Bruker, 1999)'
_computing_molecular_graphics 'SHELXTL (Sheldrick, 2008)'
_computing_publication_material 'SHELXTL (Sheldrick, 2008)'
_computing_structure_refinement 'SHELXL97 (Sheldrick, 2008)'
_computing_structure_solution 'SHELXS97 (Sheldrick, 2008)'
_diffrn_ambient_temperature 298(2)
_diffrn_measured_fraction_theta_full 0.985
_diffrn_measured_fraction_theta_max 0.985
_diffrn_measurement_device_type 'Bruker SMART APEX'
_diffrn_measurement_method '\f and \w scans'
_diffrn_radiation_monochromator graphite
_diffrn_radiation_source 'fine-focus sealed tube'
_diffrn_radiation_type MoK\a
_diffrn_radiation_wavelength 0.71073
_diffrn_reflns_av_R_equivalents 0.0299
_diffrn_reflns_av_sigmaI/netI 0.0429
_diffrn_reflns_limit_h_max 8
_diffrn_reflns_limit_h_min -8
_diffrn_reflns_limit_k_max 11
_diffrn_reflns_limit_k_min -11
_diffrn_reflns_limit_l_max 15
_diffrn_reflns_limit_l_min -13
_diffrn_reflns_number 4952
_diffrn_reflns_theta_full 25.50
_diffrn_reflns_theta_max 25.50
_diffrn_reflns_theta_min 3.06
_exptl_absorpt_coefficient_mu 5.376
_exptl_absorpt_correction_T_max 0.6155
_exptl_absorpt_correction_T_min 0.4800
_exptl_absorpt_correction_type multi-scan
_exptl_absorpt_process_details '(<i>SADABS</i>; Sheldrick, 1996)'
_exptl_crystal_colour colorless
_exptl_crystal_density_diffrn 1.948
_exptl_crystal_density_method 'not measured'
_exptl_crystal_description block
_exptl_crystal_F_000 456
_exptl_crystal_size_max 0.16
_exptl_crystal_size_mid 0.12
_exptl_crystal_size_min 0.10
_refine_diff_density_max 0.579
_refine_diff_density_min -0.850
_refine_ls_extinction_method none
_refine_ls_goodness_of_fit_ref 1.02
_refine_ls_hydrogen_treatment constr
_refine_ls_matrix_type full
_refine_ls_number_parameters 199
_refine_ls_number_reflns 2920
_refine_ls_number_restraints 0
_refine_ls_restrained_S_all 1.02
_refine_ls_R_factor_all 0.0422
_refine_ls_R_factor_gt 0.0361
_refine_ls_shift/su_max 0.000
_refine_ls_shift/su_mean 0.000
_refine_ls_structure_factor_coef Fsqd
_refine_ls_weighting_details 'calc w=1/[\s^2^(Fo^2^)+(0.0636P)^2^+0.0000P] where P=(Fo^2^+2Fc^2^)/3'
_refine_ls_weighting_scheme calc
_refine_ls_wR_factor_gt 0.0933
_refine_ls_wR_factor_ref 0.0958
_reflns_number_gt 2493
_reflns_number_total 2920
_reflns_threshold_expression I>2sigma(I)
_cod_data_source_file is2571.cif
_cod_data_source_block I
_cod_database_code 2226948
_cod_database_fobs_code 2226948

loop_
_symmetry_equiv_pos_as_xyz
'x, y, z'
'-x, -y, -z'

loop_
_atom_site_type_symbol
_atom_site_label
_atom_site_fract_x
_atom_site_fract_y
_atom_site_fract_z
_atom_site_U_iso_or_equiv
_atom_site_adp_type
_atom_site_calc_flag
_atom_site_refinement_flags
_atom_site_occupancy
_atom_site_disorder_assembly
_atom_site_disorder_group
Br Br1 0.27806(5) 0.76264(4) 0.51530(3) 0.04905(14) Uani d . 1 . .
Br Br2 0.44765(5) 0.76124(4) -0.00392(3) 0.04945(14) Uani d . 1 . .
C C1 0.4459(4) 0.6243(3) 0.2275(3) 0.0328(6) Uani d . 1 . .
C C2 0.3888(4) 0.7531(3) 0.1493(2) 0.0337(6) Uani d . 1 . .
C C3 0.2827(4) 0.8783(3) 0.1795(3) 0.0340(6) Uani d . 1 . .
H H3 0.2432 0.9614 0.1252 0.041 Uiso calc R 1 . .
C C4 0.2339(4) 0.8832(3) 0.2883(3) 0.0336(6) Uani d . 1 . .
C C5 0.3120(4) 0.7600(3) 0.3655(2) 0.0330(6) Uani d . 1 . .
C C6 0.4130(4) 0.6327(3) 0.3353(3) 0.0356(6) Uani d . 1 . .
H H6 0.4597 0.5513 0.3887 0.043 Uiso calc R 1 . .
C C7 0.5314(4) 0.4785(3) 0.2002(3) 0.0395(7) Uani d . 1 . .
H H7A 0.6509 0.4346 0.2319 0.047 Uiso calc R 1 . .
H H7B 0.5709 0.4956 0.1206 0.047 Uiso calc R 1 . .
C C8 0.1518(5) 0.4395(3) 0.1753(3) 0.0472(8) Uani d . 1 . .
H H8A 0.2100 0.4717 0.0976 0.057 Uiso calc R 1 . .
H H8B 0.0700 0.3672 0.1829 0.057 Uiso calc R 1 . .
C C9 0.0172(4) 0.5697(3) 0.2108(3) 0.0365(7) Uani d . 1 . .
C C10 -0.0598(4) 0.6907(3) 0.1333(3) 0.0387(7) Uani d . 1 . .
C C11 -0.1606(4) 0.8195(3) 0.1582(3) 0.0424(7) Uani d . 1 . .
H H11 -0.2073 0.8984 0.1030 0.051 Uiso calc R 1 . .
C C12 -0.1935(4) 0.8330(3) 0.2650(3) 0.0384(7) Uani d . 1 . .
C C13 -0.1325(4) 0.7082(3) 0.3432(3) 0.0381(7) Uani d . 1 . .
C C14 -0.0278(4) 0.5803(3) 0.3187(3) 0.0379(7) Uani d . 1 . .
H H14 0.0134 0.5003 0.3748 0.045 Uiso calc R 1 . .
C C15 -0.2780(4) 0.9789(3) 0.2925(3) 0.0480(8) Uani d . 1 . .
H H15A -0.3191 0.9615 0.3721 0.058 Uiso calc R 1 . .
H H15B -0.3965 1.0238 0.2601 0.058 Uiso calc R 1 . .
C C16 0.0952(4) 1.0135(3) 0.3234(3) 0.0425(7) Uani d . 1 . .
H H16A 0.1759 1.0849 0.3192 0.051 Uiso calc R 1 . .
H H16B 0.0319 0.9801 0.4001 0.051 Uiso calc R 1 . .
F F1 -0.0293(3) 0.6816(2) 0.02783(17) 0.0624(5) Uani d . 1 . .
F F2 -0.1649(3) 0.7156(2) 0.45008(16) 0.0599(5) Uani d . 1 . .
S S1 0.35458(12) 0.34989(8) 0.25145(7) 0.0429(2) Uani d . 1 . .
S S2 -0.10017(11) 1.10582(8) 0.24325(7) 0.0417(2) Uani d . 1 . .

loop_
_atom_site_aniso_label
_atom_site_aniso_U_11
_atom_site_aniso_U_22
_atom_site_aniso_U_33
_atom_site_aniso_U_12
_atom_site_aniso_U_13
_atom_site_aniso_U_23
Br1 0.0641(2) 0.0407(2) 0.0429(2) 0.00474(15) -0.01841(16) -0.01540(16)
Br2 0.0578(2) 0.0461(2) 0.0390(2) -0.00154(16) -0.00537(15) -0.01191(16)
C1 0.0266(12) 0.0259(14) 0.0458(17) -0.0033(11) -0.0048(12) -0.0118(13)
C2 0.0292(13) 0.0319(15) 0.0397(16) -0.0034(11) -0.0065(12) -0.0103(13)
C3 0.0315(13) 0.0252(14) 0.0429(17) -0.0033(11) -0.0101(12) -0.0042(12)
C4 0.0325(14) 0.0243(14) 0.0469(18) -0.0043(11) -0.0095(12) -0.0126(13)
C5 0.0317(13) 0.0273(14) 0.0414(16) -0.0029(11) -0.0097(12) -0.0102(12)
C6 0.0328(14) 0.0272(14) 0.0446(17) -0.0003(11) -0.0121(13) -0.0057(13)
C7 0.0400(15) 0.0286(15) 0.0489(19) 0.0008(12) -0.0068(13) -0.0150(14)
C8 0.0494(17) 0.0327(16) 0.068(2) -0.0054(13) -0.0184(16) -0.0204(16)
C9 0.0301(13) 0.0265(14) 0.0548(19) -0.0065(11) -0.0095(13) -0.0109(14)
C10 0.0397(15) 0.0361(16) 0.0444(17) -0.0093(12) -0.0147(13) -0.0088(14)
C11 0.0395(15) 0.0320(16) 0.054(2) -0.0047(12) -0.0178(14) -0.0022(14)
C12 0.0303(14) 0.0279(15) 0.056(2) -0.0035(11) -0.0084(13) -0.0111(14)
C13 0.0315(14) 0.0377(17) 0.0425(18) -0.0071(12) -0.0019(12) -0.0098(14)
C14 0.0368(14) 0.0278(14) 0.0455(18) -0.0053(11) -0.0101(13) -0.0027(13)
C15 0.0383(15) 0.0348(17) 0.066(2) 0.0012(13) -0.0058(15) -0.0156(16)
C16 0.0467(16) 0.0278(15) 0.057(2) 0.0058(13) -0.0182(15) -0.0190(14)
F1 0.0784(13) 0.0609(13) 0.0542(13) -0.0022(10) -0.0265(11) -0.0201(10)
F2 0.0644(12) 0.0585(12) 0.0459(12) 0.0036(10) -0.0028(9) -0.0146(10)
S1 0.0498(4) 0.0213(4) 0.0546(5) -0.0002(3) -0.0115(4) -0.0086(3)
S2 0.0464(4) 0.0214(4) 0.0543(5) 0.0031(3) -0.0157(4) -0.0075(3)

loop_
_atom_type_symbol
_atom_type_description
_atom_type_scat_dispersion_real
_atom_type_scat_dispersion_imag
_atom_type_scat_source
C C 0.0033 0.0016 'International Tables Vol C Tables 4.2.6.8 and 6.1.1.4'
H H 0.0000 0.0000 'International Tables Vol C Tables 4.2.6.8 and 6.1.1.4'
S S 0.1246 0.1234 'International Tables Vol C Tables 4.2.6.8 and 6.1.1.4'
F F 0.0171 0.0103 'International Tables Vol C Tables 4.2.6.8 and 6.1.1.4'
Br Br -0.2901 2.4595 'International Tables Vol C Tables 4.2.6.8 and 6.1.1.4'

loop_
_geom_angle_atom_site_label_1
_geom_angle_atom_site_label_2
_geom_angle_atom_site_label_3
_geom_angle_site_symmetry_1
_geom_angle_site_symmetry_3
_geom_angle
_geom_angle_publ_flag
C6 C1 C2 . . 116.9(3) ?
C6 C1 C7 . . 119.9(3) ?
C2 C1 C7 . . 123.1(3) ?
C3 C2 C1 . . 121.6(3) ?
C3 C2 Br2 . . 117.3(2) ?
C1 C2 Br2 . . 121.1(2) ?
C4 C3 C2 . . 121.5(3) ?
C4 C3 H3 . . 119.3 ?
C2 C3 H3 . . 119.3 ?
C3 C4 C5 . . 117.0(3) ?
C3 C4 C16 . . 121.5(3) ?
C5 C4 C16 . . 121.5(3) ?
C6 C5 C4 . . 121.0(3) ?
C6 C5 Br1 . . 118.4(2) ?
C4 C5 Br1 . . 120.6(2) ?
C1 C6 C5 . . 121.3(3) ?
C1 C6 H6 . . 119.3 ?
C5 C6 H6 . . 119.3 ?
C1 C7 S1 . . 112.95(19) ?
C1 C7 H7A . . 109.0 ?
S1 C7 H7A . . 109.0 ?
C1 C7 H7B . . 109.0 ?
S1 C7 H7B . . 109.0 ?
H7A C7 H7B . . 107.8 ?
C9 C8 S1 . . 115.3(2) ?
C9 C8 H8A . . 108.4 ?
S1 C8 H8A . . 108.4 ?
C9 C8 H8B . . 108.4 ?
S1 C8 H8B . . 108.4 ?
H8A C8 H8B . . 107.5 ?
C14 C9 C10 . . 116.3(3) ?
C14 C9 C8 . . 123.2(3) ?
C10 C9 C8 . . 120.3(3) ?
F1 C10 C11 . . 118.9(3) ?
F1 C10 C9 . . 118.2(3) ?
C11 C10 C9 . . 122.9(3) ?
C10 C11 C12 . . 120.4(3) ?
C10 C11 H11 . . 119.8 ?
C12 C11 H11 . . 119.8 ?
C13 C12 C11 . . 116.2(3) ?
C13 C12 C15 . . 121.9(3) ?
C11 C12 C15 . . 121.8(3) ?
F2 C13 C14 . . 118.0(3) ?
F2 C13 C12 . . 118.2(3) ?
C14 C13 C12 . . 123.6(3) ?
C13 C14 C9 . . 120.2(3) ?
C13 C14 H14 . . 119.9 ?
C9 C14 H14 . . 119.9 ?
C12 C15 S2 . . 113.1(2) ?
C12 C15 H15A . . 109.0 ?
S2 C15 H15A . . 109.0 ?
C12 C15 H15B . . 109.0 ?
S2 C15 H15B . . 109.0 ?
H15A C15 H15B . . 107.8 ?
C4 C16 S2 . . 115.7(2) ?
C4 C16 H16A . . 108.4 ?
S2 C16 H16A . . 108.4 ?
C4 C16 H16B . . 108.4 ?
S2 C16 H16B . . 108.4 ?
H16A C16 H16B . . 107.4 ?
C8 S1 C7 . . 103.73(14) ?
C16 S2 C15 . . 102.73(15) ?

loop_
_geom_bond_atom_site_label_1
_geom_bond_atom_site_label_2
_geom_bond_site_symmetry_2
_geom_bond_distance
_geom_bond_publ_flag
Br1 C5 . 1.901(3) ?
Br2 C2 . 1.904(3) ?
C1 C6 . 1.381(4) ?
C1 C2 . 1.391(4) ?
C1 C7 . 1.510(4) ?
C2 C3 . 1.377(4) ?
C3 C4 . 1.377(4) ?
C3 H3 . 0.9300 ?
C4 C5 . 1.399(4) ?
C4 C16 . 1.516(4) ?
C5 C6 . 1.386(4) ?
C6 H6 . 0.9300 ?
C7 S1 . 1.823(3) ?
C7 H7A . 0.9700 ?
C7 H7B . 0.9700 ?
C8 C9 . 1.507(4) ?
C8 S1 . 1.822(3) ?
C8 H8A . 0.9700 ?
C8 H8B . 0.9700 ?
C9 C14 . 1.384(4) ?
C9 C10 . 1.388(4) ?
C10 F1 . 1.355(4) ?
C10 C11 . 1.370(4) ?
C11 C12 . 1.386(4) ?
C11 H11 . 0.9300 ?
C12 C13 . 1.376(4) ?
C12 C15 . 1.511(4) ?
C13 F2 . 1.367(3) ?
C13 C14 . 1.367(4) ?
C14 H14 . 0.9300 ?
C15 S2 . 1.817(3) ?
C15 H15A . 0.9700 ?
C15 H15B . 0.9700 ?
C16 S2 . 1.815(3) ?
C16 H16A . 0.9700 ?
C16 H16B . 0.9700 ?

loop_
_geom_hbond_atom_site_label_D
_geom_hbond_atom_site_label_H
_geom_hbond_atom_site_label_A
_geom_hbond_site_symmetry_A
_geom_hbond_distance_DH
_geom_hbond_distance_HA
_geom_hbond_distance_DA
_geom_hbond_angle_DHA
C8 H8B S2 1_545 0.97 2.86 3.801(3) 165

loop_
_geom_torsion_atom_site_label_1
_geom_torsion_atom_site_label_2
_geom_torsion_atom_site_label_3
_geom_torsion_atom_site_label_4
_geom_torsion_site_symmetry_1
_geom_torsion_site_symmetry_2
_geom_torsion_site_symmetry_3
_geom_torsion_site_symmetry_4
_geom_torsion
_geom_torsion_publ_flag
C6 C1 C2 C3 . . . . -7.7(4) ?
C7 C1 C2 C3 . . . . 169.6(2) ?
C6 C1 C2 Br2 . . . . 174.25(19) ?
C7 C1 C2 Br2 . . . . -8.5(4) ?
C1 C2 C3 C4 . . . . 2.1(4) ?
Br2 C2 C3 C4 . . . . -179.7(2) ?
C2 C3 C4 C5 . . . . 5.5(4) ?
C2 C3 C4 C16 . . . . -172.1(2) ?
C3 C4 C5 C6 . . . . -7.6(4) ?
C16 C4 C5 C6 . . . . 170.1(2) ?
C3 C4 C5 Br1 . . . . 173.4(2) ?
C16 C4 C5 Br1 . . . . -9.0(4) ?
C2 C1 C6 C5 . . . . 5.5(4) ?
C7 C1 C6 C5 . . . . -171.8(2) ?
C4 C5 C6 C1 . . . . 2.1(4) ?
Br1 C5 C6 C1 . . . . -178.9(2) ?
C6 C1 C7 S1 . . . . 70.6(3) ?
C2 C1 C7 S1 . . . . -106.6(3) ?
S1 C8 C9 C14 . . . . -32.7(4) ?
S1 C8 C9 C10 . . . . 143.6(2) ?
C14 C9 C10 F1 . . . . -176.2(2) ?
C8 C9 C10 F1 . . . . 7.2(4) ?
C14 C9 C10 C11 . . . . 5.4(4) ?
C8 C9 C10 C11 . . . . -171.2(3) ?
F1 C10 C11 C12 . . . . -179.6(3) ?
C9 C10 C11 C12 . . . . -1.2(4) ?
C10 C11 C12 C13 . . . . -4.5(4) ?
C10 C11 C12 C15 . . . . 171.4(3) ?
C11 C12 C13 F2 . . . . -178.9(3) ?
C15 C12 C13 F2 . . . . 5.2(4) ?
C11 C12 C13 C14 . . . . 6.2(4) ?
C15 C12 C13 C14 . . . . -169.7(3) ?
F2 C13 C14 C9 . . . . -177.0(3) ?
C12 C13 C14 C9 . . . . -2.1(4) ?
C10 C9 C14 C13 . . . . -3.7(4) ?
C8 C9 C14 C13 . . . . 172.7(3) ?
C13 C12 C15 S2 . . . . 103.6(3) ?
C11 C12 C15 S2 . . . . -72.1(3) ?
C3 C4 C16 S2 . . . . 32.3(4) ?
C5 C4 C16 S2 . . . . -145.2(2) ?
C9 C8 S1 C7 . . . . -73.4(3) ?
C1 C7 S1 C8 . . . . 64.0(3) ?
C4 C16 S2 C15 . . . . 75.0(3) ?
C12 C15 S2 C16 . . . . -64.9(3) ?

loop_
_cod_related_entry_id
_cod_related_entry_database
_cod_related_entry_code
1 ChemSpider 24745619
